data_7202621
loop_
_publ_author_name
'Wenhua Bi'
'Nicolas Louvain'
'Nicolas Mercier'
'Jer\^ome Luc'
'Bouchta Sahraoui'

_publ_section_title
;
 Type structure, which is composed of organic diammonium, triiodide and
 hexaiodobismuthate, varies according to different structures of
 incorporated cations
;
_journal_issue 4
_journal_name_full CrystEngComm
_journal_page_first 298
_journal_paper_doi 10.1039/b617178h
_journal_volume 9
_journal_year 2007
_chemical_formula_moiety '2(C4 H14 N2 S2),(Bi I6), I3'
_chemical_formula_sum 'C8 H28 Bi I9 N4 S4'
_chemical_formula_weight 1659.66
_space_group_IT_number 12
_symmetry_cell_setting monoclinic
_symmetry_space_group_name_Hall '-C 2y'
_symmetry_space_group_name_H-M 'C 1 2/m 1'
_audit_creation_date 2006-07-13T23:20:58-00:00
_audit_creation_method 'WinGX routine CIF_UPDATE'
_cell_angle_alpha 90
_cell_angle_beta 95.680(10)
_cell_angle_gamma 90
_cell_formula_units_Z 2
_cell_length_a 11.954(2)
_cell_length_b 12.521(2)
_cell_length_c 11.888(2)
_cell_measurement_reflns_used 0
_cell_measurement_temperature 293(2)
_cell_measurement_theta_max 0
_cell_measurement_theta_min 0
_cell_volume 1770.6(5)
_computing_molecular_graphics 'Ortep-3 for Windows (Farrugia, 1997)'
_computing_publication_material 'WinGX publication routines (Farrugia, 1999)'
_computing_structure_refinement 'SHELXL-97 (Sheldrick, 1997)'
_computing_structure_solution 'SHELXS-97 (Sheldrick, 1997)'
_diffrn_ambient_temperature 293(2)
_diffrn_detector_area_resol_mean 9
_diffrn_measured_fraction_theta_full 0.991
_diffrn_measured_fraction_theta_max 0.991
_diffrn_measurement_device '\k-geometry diffractometer'
_diffrn_measurement_device_type area_detector
_diffrn_measurement_method CCD
_diffrn_radiation_monochromator graphite
_diffrn_radiation_probe x-ray
_diffrn_radiation_type MoK\a
_diffrn_radiation_wavelength 0.71073
_diffrn_reflns_av_R_equivalents 0.0769
_diffrn_reflns_limit_h_max 15
_diffrn_reflns_limit_h_min -15
_diffrn_reflns_limit_k_max 16
_diffrn_reflns_limit_k_min -16
_diffrn_reflns_limit_l_max 15
_diffrn_reflns_limit_l_min -12
_diffrn_reflns_number 25214
_diffrn_reflns_theta_full 27.51
_diffrn_reflns_theta_max 27.51
_diffrn_reflns_theta_min 3.68
_exptl_absorpt_coefficient_mu 13.068
_exptl_absorpt_correction_T_max 0.5915
_exptl_absorpt_correction_T_min 0.2889
_exptl_absorpt_correction_type gaussian
_exptl_crystal_colour brown
_exptl_crystal_density_diffrn 3.113
_exptl_crystal_density_method 'not measured'
_exptl_crystal_description prism
_exptl_crystal_F_000 1456
_exptl_crystal_size_max 0.15
_exptl_crystal_size_mid 0.05
_exptl_crystal_size_min 0.04
_refine_diff_density_max 1.848
_refine_diff_density_min -1.111
_refine_ls_extinction_method none
_refine_ls_goodness_of_fit_ref 1.125
_refine_ls_hydrogen_treatment constr
_refine_ls_matrix_type full
_refine_ls_number_parameters 67
_refine_ls_number_reflns 2122
_refine_ls_number_restraints 0
_refine_ls_restrained_S_all 1.125
_refine_ls_R_factor_gt 0.0409
_refine_ls_shift/su_max 0
_refine_ls_structure_factor_coef Fsqd
_refine_ls_weighting_details 'calc w=1/[\s^2^(Fo^2^)+(0.0565P)^2^+7.0786P] where P=(Fo^2^+2Fc^2^)/3'
_refine_ls_weighting_scheme calc
_refine_ls_wR_factor_ref 0.1085
_reflns_number_gt 1654
_reflns_number_total 2122
_reflns_threshold_expression >2sigma(I)
_cod_data_source_file b617178h.txt
_cod_data_source_block 3
_cod_original_cell_volume 1770.5(5)
_cod_database_code 7202621

loop_
_symmetry_equiv_pos_as_xyz
'x, y, z'
'-x, y, -z'
'x+1/2, y+1/2, z'
'-x+1/2, y+1/2, -z'
'-x, -y, -z'
'x, -y, z'
'-x+1/2, -y+1/2, -z'
'x+1/2, -y+1/2, z'

loop_
_atom_site_label
_atom_site_type_symbol
_atom_site_fract_x
_atom_site_fract_y
_atom_site_fract_z
_atom_site_U_iso_or_equiv
_atom_site_adp_type
_atom_site_occupancy
_atom_site_calc_flag
_atom_site_refinement_flags
_atom_site_disorder_group
_atom_site_disorder_assembly
Bi Bi 0.5 0.5 0 0.04138(19) Uani 1 d S . .
I5 I 0.5 0.74667(5) 0 0.0549(2) Uani 1 d S . .
I4 I 0.25157(6) 0.5 0.04531(8) 0.0585(2) Uani 1 d S . .
I1 I 0 0.5 -0.5 0.0704(4) Uani 1 d S . .
I3 I 0.42576(8) 0.5 -0.25515(7) 0.0711(3) Uani 1 d S . .
I2 I 0.02108(9) 0.5 -0.25223(10) 0.0807(3) Uani 1 d S . .
S1 S 0.2930(6) 0.3581(5) -0.5072(5) 0.0883(18) Uani 0.5 d P 2 A
C1 C 0.3323(13) 0.2664(13) -0.6942(13) 0.116(5) Uiso 1 d . . A
H1A H 0.3626 0.208 -0.6471 0.139 Uiso 1 calc R . .
H1B H 0.394 0.3124 -0.7104 0.139 Uiso 1 calc R . .
C2 C 0.2545(13) 0.3245(16) -0.6375(13) 0.131(6) Uiso 1 d . . .
H2A H 0.2229 0.3786 -0.6898 0.157 Uiso 0.5 calc PR 1 A
H2B H 0.2971 0.362 -0.576 0.157 Uiso 0.5 calc PR 1 A
H2C H 0.1868 0.2816 -0.6377 0.157 Uiso 0.5 d PR 2 A
H2D H 0.2344 0.3892 -0.6796 0.157 Uiso 0.5 d PR 2 A
N1 N 0.2695(7) 0.2203(8) -0.8106(7) 0.078(2) Uani 1 d . . .
H1C H 0.3181 0.1831 -0.847 0.116 Uiso 1 calc R . A
H1D H 0.2426 0.2743 -0.8538 0.116 Uiso 1 calc R . .
H1E H 0.2131 0.178 -0.7952 0.116 Uiso 1 calc R . .
S2 S 0.1441(6) 0.2646(6) -0.5818(6) 0.100(2) Uani 0.5 d P 1 A

loop_
_atom_site_aniso_label
_atom_site_aniso_U_11
_atom_site_aniso_U_22
_atom_site_aniso_U_33
_atom_site_aniso_U_23
_atom_site_aniso_U_13
_atom_site_aniso_U_12
Bi 0.0386(3) 0.0382(3) 0.0475(3) 0 0.0050(2) 0
I5 0.0545(4) 0.0327(4) 0.0785(6) 0 0.0123(4) 0
I4 0.0368(4) 0.0605(5) 0.0798(6) 0 0.0144(4) 0
I1 0.0432(6) 0.0596(7) 0.1084(10) 0 0.0076(6) 0
I3 0.0778(6) 0.0831(6) 0.0522(5) 0 0.0061(4) 0
I2 0.0751(6) 0.0709(6) 0.0948(7) 0 0.0026(5) 0
S1 0.127(5) 0.072(3) 0.064(3) -0.007(3) -0.001(3) 0.011(3)
N1 0.072(5) 0.082(6) 0.080(6) -0.011(5) 0.012(4) -0.010(4)
S2 0.103(5) 0.096(5) 0.102(5) 0.005(4) 0.015(4) 0.030(4)

loop_
_atom_type_symbol
_atom_type_description
_atom_type_scat_dispersion_real
_atom_type_scat_dispersion_imag
_atom_type_scat_source
C C 0.0033 0.0016 'International Tables Vol C Tables 4.2.6.8 and 6.1.1.4'
H H 0 0 'International Tables Vol C Tables 4.2.6.8 and 6.1.1.4'
N N 0.0061 0.0033 'International Tables Vol C Tables 4.2.6.8 and 6.1.1.4'
S S 0.1246 0.1234 'International Tables Vol C Tables 4.2.6.8 and 6.1.1.4'
I I -0.4742 1.8119 'International Tables Vol C Tables 4.2.6.8 and 6.1.1.4'
Bi Bi -4.1077 10.2566 'International Tables Vol C Tables 4.2.6.8 and 6.1.1.4'

loop_
_geom_angle_atom_site_label_1
_geom_angle_atom_site_label_2
_geom_angle_atom_site_label_3
_geom_angle
_geom_angle_site_symmetry_1
_geom_angle_site_symmetry_3
_geom_angle_publ_flag
I4 Bi I4 180 . 5_665 ?
I4 Bi I3 89.04(3) . . ?
I4 Bi I3 90.96(3) 5_665 . ?
I4 Bi I3 90.96(3) . 5_665 ?
I4 Bi I3 89.04(3) 5_665 5_665 ?
I3 Bi I3 180 . 5_665 ?
I4 Bi I5 90 . 5_665 ?
I4 Bi I5 90 5_665 5_665 ?
I3 Bi I5 90 . 5_665 ?
I3 Bi I5 90 5_665 5_665 ?
I4 Bi I5 90 . . ?
I4 Bi I5 90 5_665 . ?
I3 Bi I5 90 . . ?
I3 Bi I5 90 5_665 . ?
I5 Bi I5 180 5_665 . ?
I2 I1 I2 180 5_564 . ?
C2 C1 N1 108.8(12) . . ?
C1 C2 S1 116.9(13) . . ?
C1 C2 S2 122.2(15) . . ?
S1 C2 S2 84.3(8) . . ?

loop_
_geom_bond_atom_site_label_1
_geom_bond_atom_site_label_2
_geom_bond_distance
_geom_bond_site_symmetry_2
_geom_bond_publ_flag
Bi I4 3.0701(9) . ?
Bi I4 3.0701(9) 5_665 ?
Bi I3 3.0749(10) . ?
Bi I3 3.0749(10) 5_665 ?
Bi I5 3.0885(8) 5_665 ?
Bi I5 3.0885(8) . ?
I1 I2 2.9313(13) 5_564 ?
I1 I2 2.9313(13) . ?
S1 C2 1.627(16) . ?
C1 C2 1.404(19) . ?
C1 N1 1.615(16) . ?
C2 S2 1.707(18) . ?
